data_7042176
loop_
_publ_author_name
'Ou, Arnold'
'Wu, Linglin'
'Salvador, Alvaro'
'Sipos, Gellert'
'Zhao, Guangzhen'
'Skelton, Brian W.'
'Sobolev, Alexandre N.'
'Dorta, Reto'

_publ_section_title
;
 New, potentially chelating NHC ligands; synthesis, complexation studies,
 and preliminary catalytic evaluation.
;
_journal_issue 11
_journal_name_full 'Dalton transactions (Cambridge, England : 2003)'
_journal_page_first 3631
_journal_page_last 3641
_journal_paper_doi 10.1039/c6dt04534k
_journal_volume 46
_journal_year 2017
_chemical_formula_moiety 'C33 H32 Cl Ir N4 O4, 0.75(C D2 Cl2), 0.25(H2 O)'
_chemical_formula_sum 'C33.75 H32.5 Cl2.5 D1.5 Ir N4 O4.25'
_chemical_formula_weight 845.98
_space_group_crystal_system triclinic
_space_group_IT_number 2
_space_group_name_Hall '-P 1'
_space_group_name_H-M_alt 'P -1'
_symmetry_space_group_name_Hall '-P 1'
_symmetry_space_group_name_H-M 'P -1'
_atom_sites_solution_hydrogens geom
_audit_creation_method SHELXL-2014/7
_audit_update_record
;
2016-11-24 deposited with the CCDC.
2017-02-20 downloaded from the CCDC.
;
_cell_angle_alpha 74.248(2)
_cell_angle_beta 88.409(2)
_cell_angle_gamma 80.650(2)
_cell_formula_units_Z 2
_cell_length_a 9.8111(3)
_cell_length_b 11.5132(3)
_cell_length_c 15.6027(3)
_cell_measurement_reflns_used 27816
_cell_measurement_temperature 100(2)
_cell_measurement_theta_max 36.943
_cell_measurement_theta_min 3.112
_cell_volume 1673.47(8)
_computing_cell_refinement 'CrysAlisPro 1.171.38.41 (Rigaku OD, 2015)'
_computing_data_collection 'CrysAlisPro 1.171.38.41 (Rigaku OD, 2015)'
_computing_data_reduction 'CrysAlisPro 1.171.38.41 (Rigaku OD, 2015)'
_computing_publication_material 'SHELXL-2014/7 (Sheldrick, 2015)'
_computing_structure_refinement 'SHELXL-2014/7 (Sheldrick, 2015)'
_computing_structure_solution 'SHELXS (Sheldrick, 2015)'
_diffrn_ambient_temperature 100(2)
_diffrn_detector_area_resol_mean 16.0009
_diffrn_measured_fraction_theta_full 0.996
_diffrn_measured_fraction_theta_max 0.968
_diffrn_measurement_device_type 'Oxford Diffraction Xcalibur-S, Sapphire3 CCD'
_diffrn_measurement_method '\w scans'
_diffrn_radiation_monochromator graphite
_diffrn_radiation_source 'normal-focus sealed tube'
_diffrn_radiation_type MoK\a
_diffrn_radiation_wavelength 0.71073
_diffrn_reflns_av_R_equivalents 0.0473
_diffrn_reflns_av_unetI/netI 0.0393
_diffrn_reflns_Laue_measured_fraction_full 0.996
_diffrn_reflns_Laue_measured_fraction_max 0.968
_diffrn_reflns_limit_h_max 16
_diffrn_reflns_limit_h_min -16
_diffrn_reflns_limit_k_max 19
_diffrn_reflns_limit_k_min -19
_diffrn_reflns_limit_l_max 26
_diffrn_reflns_limit_l_min -26
_diffrn_reflns_number 60875
_diffrn_reflns_point_group_measured_fraction_full 0.996
_diffrn_reflns_point_group_measured_fraction_max 0.968
_diffrn_reflns_theta_full 25.242
_diffrn_reflns_theta_max 37.265
_diffrn_reflns_theta_min 3.027
_exptl_absorpt_coefficient_mu 4.233
_exptl_absorpt_correction_T_max 1.00000
_exptl_absorpt_correction_T_min 0.75077
_exptl_absorpt_correction_type multi-scan
_exptl_absorpt_process_details
;
CrysAlisPro 1.171.38.41 (Rigaku Oxford Diffraction, 2015)
Empirical absorption correction using spherical harmonics,
 implemented in SCALE3 ABSPACK scaling algorithm.
;
_exptl_crystal_colour yellow
_exptl_crystal_density_diffrn 1.679
_exptl_crystal_description plate
_exptl_crystal_F_000 836
_exptl_crystal_size_max 0.370
_exptl_crystal_size_mid 0.260
_exptl_crystal_size_min 0.120
_refine_diff_density_max 3.573
_refine_diff_density_min -1.927
_refine_diff_density_rms 0.151
_refine_ls_extinction_method none
_refine_ls_goodness_of_fit_ref 1.000
_refine_ls_hydrogen_treatment constr
_refine_ls_matrix_type full
_refine_ls_number_parameters 434
_refine_ls_number_reflns 16783
_refine_ls_number_restraints 2
_refine_ls_restrained_S_all 1.001
_refine_ls_R_factor_all 0.0412
_refine_ls_R_factor_gt 0.0361
_refine_ls_shift/su_max 0.001
_refine_ls_shift/su_mean 0.000
_refine_ls_structure_factor_coef Fsqd
_refine_ls_weighting_details 'w=1/[\s^2^(Fo^2^)+(0.0350P)^2^+3.8000P] where P=(Fo^2^+2Fc^2^)/3'
_refine_ls_weighting_scheme calc
_refine_ls_wR_factor_gt 0.0855
_refine_ls_wR_factor_ref 0.0884
_reflns_Friedel_coverage 0.000
_reflns_number_gt 15305
_reflns_number_total 16783
_reflns_threshold_expression 'I > 2\s(I)'
_cod_data_source_file c6dt04534k2.cif
_cod_data_source_block rda640
_cod_depositor_comments 'Adding full bibliography for 7042167--7042177.cif.'
_cod_original_formula_sum 'C33.75 H32.50 Cl2.50 D1.50 Ir N4 O4.25'
_cod_database_code 7042176
_shelx_shelxl_version_number 2014/7
_shelx_space_group_comment
;
The symmetry employed for this shelxl refinement is uniquely defined
by the following loop, which should always be used as a source of
symmetry information in preference to the above space-group names.
They are only intended as comments.
;
_shelx_estimated_absorpt_t_min 0.303
_shelx_estimated_absorpt_t_max 0.631

loop_
_space_group_symop_operation_xyz
'x, y, z'
'-x, -y, -z'

loop_
_atom_site_label
_atom_site_type_symbol
_atom_site_fract_x
_atom_site_fract_y
_atom_site_fract_z
_atom_site_U_iso_or_equiv
_atom_site_adp_type
_atom_site_occupancy
_atom_site_site_symmetry_order
_atom_site_calc_flag
_atom_site_refinement_flags_posn
_atom_site_refinement_flags_adp
_atom_site_refinement_flags_occupancy
_atom_site_disorder_assembly
_atom_site_disorder_group
Ir1 Ir 0.46395(2) 0.33551(2) 0.27023(2) 0.01898(3) Uani 1 1 d . . . . .
Cl1 Cl 0.52095(10) 0.52671(10) 0.21664(7) 0.02522(18) Uani 0.75 1 d . . P A 1
C12 C 0.4279(7) 0.1693(6) 0.3136(3) 0.0331(14) Uani 0.75 1 d D . P A 1
O12 O 0.3980(4) 0.0799(3) 0.3452(3) 0.0403(7) Uani 0.75 1 d D . P A 1
Cl1' Cl 0.4270(5) 0.1457(5) 0.3290(3) 0.02522(18) Uani 0.25 1 d . . P A 2
C12' C 0.4986(19) 0.5068(15) 0.2304(11) 0.0331(14) Uani 0.25 1 d D . P A 2
O12' O 0.5352(11) 0.6001(9) 0.2006(8) 0.0403(7) Uani 0.25 1 d D . P A 2
C11 C 0.6549(3) 0.2723(3) 0.2703(2) 0.0309(6) Uani 1 1 d . . . . .
O11 O 0.7696(3) 0.2362(3) 0.2703(2) 0.0490(7) Uani 1 1 d . . . . .
C1 C 0.2549(2) 0.40653(18) 0.26692(13) 0.0131(3) Uani 1 1 d . . . . .
N2 N 0.18481(19) 0.45677(19) 0.32651(12) 0.0168(3) Uani 1 1 d . . . . .
C3 C 0.0348(3) 0.4855(3) 0.30706(16) 0.0262(5) Uani 1 1 d . . . . .
H3A H -0.0036 0.5688 0.3110 0.031 Uiso 1 1 calc R U . . .
H3B H -0.0153 0.4257 0.3481 0.031 Uiso 1 1 calc R U . . .
C4 C 0.0277(3) 0.4760(3) 0.21179(17) 0.0264(5) Uani 1 1 d . . . . .
H4A H -0.0453 0.4293 0.2043 0.032 Uiso 1 1 calc R U . . .
H4B H 0.0111 0.5578 0.1686 0.032 Uiso 1 1 calc R U . . .
N5 N 0.1665(2) 0.40982(18) 0.20203(12) 0.0161(3) Uani 1 1 d . . . . .
C21 C 0.2370(2) 0.4692(2) 0.40735(14) 0.0158(3) Uani 1 1 d . . . . .
C22 C 0.2245(2) 0.3823(2) 0.48664(14) 0.0170(3) Uani 1 1 d . . . . .
C23 C 0.2694(3) 0.4009(2) 0.56717(15) 0.0198(4) Uani 1 1 d . . . . .
H23 H 0.2613 0.3414 0.6219 0.024 Uiso 1 1 calc R U . . .
C24 C 0.3239(3) 0.5025(2) 0.56706(15) 0.0208(4) Uani 1 1 d . . . . .
H24 H 0.3544 0.5122 0.6216 0.025 Uiso 1 1 calc R U . . .
C24A C 0.3358(2) 0.5937(2) 0.48692(16) 0.0189(4) Uani 1 1 d . . . . .
C25 C 0.3920(3) 0.7002(2) 0.48585(19) 0.0243(4) Uani 1 1 d . . . . .
H25 H 0.4236 0.7106 0.5399 0.029 Uiso 1 1 calc R U . . .
C26 C 0.4011(3) 0.7881(3) 0.4075(2) 0.0269(5) Uani 1 1 d . . . . .
H26 H 0.4391 0.8590 0.4074 0.032 Uiso 1 1 calc R U . . .
C27 C 0.3542(3) 0.7735(3) 0.3271(2) 0.0264(5) Uani 1 1 d . . . . .
H27 H 0.3609 0.8349 0.2731 0.032 Uiso 1 1 calc R U . . .
C28 C 0.2991(3) 0.6723(2) 0.32551(16) 0.0204(4) Uani 1 1 d . . . . .
H28 H 0.2668 0.6647 0.2708 0.025 Uiso 1 1 calc R U . . .
C28A C 0.2901(2) 0.5782(2) 0.40542(14) 0.0170(3) Uani 1 1 d . . . . .
C51 C 0.2032(2) 0.3684(2) 0.12495(14) 0.0166(3) Uani 1 1 d . . . . .
C52 C 0.2366(2) 0.4491(2) 0.04698(14) 0.0166(3) Uani 1 1 d . . . . .
C53 C 0.2732(2) 0.4042(2) -0.02838(15) 0.0204(4) Uani 1 1 d . . . . .
H53 H 0.2946 0.4592 -0.0826 0.024 Uiso 1 1 calc R U . . .
C54 C 0.2782(3) 0.2835(3) -0.02422(17) 0.0229(4) Uani 1 1 d . . . . .
H54 H 0.3078 0.2550 -0.0745 0.027 Uiso 1 1 calc R U . . .
C54A C 0.2400(2) 0.2002(2) 0.05401(17) 0.0211(4) Uani 1 1 d . . . . .
C55 C 0.2389(3) 0.0754(3) 0.0591(2) 0.0282(5) Uani 1 1 d . . . . .
H55 H 0.2715 0.0442 0.0105 0.034 Uiso 1 1 calc R U . . .
C56 C 0.1917(3) -0.0003(3) 0.1331(2) 0.0322(6) Uani 1 1 d . . . . .
H56 H 0.1907 -0.0835 0.1355 0.039 Uiso 1 1 calc R U . . .
C57 C 0.1443(3) 0.0444(3) 0.2061(2) 0.0306(6) Uani 1 1 d . . . . .
H57 H 0.1094 -0.0085 0.2567 0.037 Uiso 1 1 calc R U . . .
C58 C 0.1480(3) 0.1634(2) 0.20492(18) 0.0248(5) Uani 1 1 d . . . . .
H58 H 0.1175 0.1918 0.2551 0.030 Uiso 1 1 calc R U . . .
C58A C 0.1970(2) 0.2440(2) 0.12944(16) 0.0189(4) Uani 1 1 d . . . . .
N221 N 0.1649(2) 0.27653(19) 0.48714(13) 0.0185(3) Uani 1 1 d . . . . .
C222 C 0.0345(3) 0.2744(2) 0.53652(17) 0.0223(4) Uani 1 1 d . . . . .
H22A H -0.0322 0.3489 0.5091 0.027 Uiso 1 1 calc R U . . .
H22B H 0.0519 0.2733 0.5990 0.027 Uiso 1 1 calc R U . . .
C223 C -0.0255(3) 0.1619(3) 0.53461(19) 0.0264(5) Uani 1 1 d . . . . .
H22C H -0.1130 0.1606 0.5679 0.032 Uiso 1 1 calc R U . . .
H22D H -0.0466 0.1652 0.4722 0.032 Uiso 1 1 calc R U . . .
O224 O 0.0690(2) 0.05296(19) 0.57338(14) 0.0283(4) Uani 1 1 d . . . . .
C225 C 0.1932(3) 0.0536(2) 0.5233(2) 0.0272(5) Uani 1 1 d . . . . .
H22E H 0.1717 0.0577 0.4609 0.033 Uiso 1 1 calc R U . . .
H22F H 0.2578 -0.0231 0.5485 0.033 Uiso 1 1 calc R U . . .
C226 C 0.2608(3) 0.1621(2) 0.52565(18) 0.0231(4) Uani 1 1 d . . . . .
H22G H 0.2848 0.1571 0.5879 0.028 Uiso 1 1 calc R U . . .
H22H H 0.3470 0.1612 0.4912 0.028 Uiso 1 1 calc R U . . .
N521 N 0.2322(2) 0.57540(19) 0.04282(13) 0.0169(3) Uani 1 1 d . . . . .
C522 C 0.3592(2) 0.6228(2) 0.00893(17) 0.0204(4) Uani 1 1 d . . . . .
H52A H 0.3715 0.6221 -0.0541 0.025 Uiso 1 1 calc R U . . .
H52B H 0.4401 0.5705 0.0438 0.025 Uiso 1 1 calc R U . . .
C523 C 0.3484(3) 0.7523(2) 0.0167(2) 0.0248(5) Uani 1 1 d . . . . .
H52C H 0.3403 0.7517 0.0802 0.030 Uiso 1 1 calc R U . . .
H52D H 0.4336 0.7849 -0.0061 0.030 Uiso 1 1 calc R U . . .
O524 O 0.2318(2) 0.83003(18) -0.03208(14) 0.0270(4) Uani 1 1 d . . . . .
C525 C 0.1081(3) 0.7827(3) -0.0029(2) 0.0258(5) Uani 1 1 d . . . . .
H52E H 0.0289 0.8364 -0.0389 0.031 Uiso 1 1 calc R U . . .
H52F H 0.0925 0.7826 0.0600 0.031 Uiso 1 1 calc R U . . .
C526 C 0.1145(2) 0.6542(2) -0.01134(17) 0.0218(4) Uani 1 1 d . . . . .
H52G H 0.0276 0.6235 0.0098 0.026 Uiso 1 1 calc R U . . .
H52H H 0.1264 0.6537 -0.0745 0.026 Uiso 1 1 calc R U . . .
C20 C 0.1989(4) 0.0423(3) 0.7875(2) 0.0285(7) Uani 0.75 1 d . . P B 1
H20A D 0.1756 -0.0259 0.8368 0.034 Uiso 0.75 1 calc R U P B 1
H20B D 0.1729 0.0280 0.7308 0.034 Uiso 0.75 1 calc R U P B 1
Cl3 Cl 0.37399(15) 0.04268(19) 0.78960(12) 0.0620(4) Uani 0.75 1 d . . P B 1
Cl4 Cl 0.10304(13) 0.17982(9) 0.79781(6) 0.0355(2) Uani 0.75 1 d . . P B 1
O1W O 0.4261(10) 0.0324(7) 0.8432(6) 0.032(2) Uani 0.25 1 d . . P C 2

loop_
_atom_site_aniso_label
_atom_site_aniso_U_11
_atom_site_aniso_U_22
_atom_site_aniso_U_33
_atom_site_aniso_U_23
_atom_site_aniso_U_13
_atom_site_aniso_U_12
Ir1 0.01450(4) 0.02761(5) 0.01447(4) -0.00794(3) -0.00026(2) 0.00165(3)
Cl1 0.0227(4) 0.0337(5) 0.0190(4) -0.0059(3) 0.0022(3) -0.0062(3)
C12 0.0257(17) 0.062(4) 0.0141(19) -0.010(2) 0.0084(16) -0.015(2)
O12 0.0398(17) 0.0288(14) 0.0497(19) -0.0071(13) 0.0075(14) -0.0054(13)
Cl1' 0.0227(4) 0.0337(5) 0.0190(4) -0.0059(3) 0.0022(3) -0.0062(3)
C12' 0.0257(17) 0.062(4) 0.0141(19) -0.010(2) 0.0084(16) -0.015(2)
O12' 0.0398(17) 0.0288(14) 0.0497(19) -0.0071(13) 0.0075(14) -0.0054(13)
C11 0.0199(11) 0.0436(16) 0.0267(12) -0.0099(11) 0.0011(9) 0.0024(10)
O11 0.0194(10) 0.0641(18) 0.0573(17) -0.0153(14) 0.0030(10) 0.0084(11)
C1 0.0140(8) 0.0138(7) 0.0115(7) -0.0035(6) 0.0004(6) -0.0021(6)
N2 0.0134(7) 0.0271(9) 0.0112(7) -0.0088(6) -0.0008(5) -0.0008(6)
C3 0.0153(9) 0.0474(15) 0.0169(9) -0.0153(10) -0.0021(7) 0.0040(9)
C4 0.0150(9) 0.0479(15) 0.0177(10) -0.0163(10) -0.0041(7) 0.0039(9)
N5 0.0152(7) 0.0221(8) 0.0122(7) -0.0072(6) -0.0003(5) -0.0020(6)
C21 0.0139(8) 0.0211(9) 0.0137(8) -0.0077(7) 0.0002(6) -0.0011(7)
C22 0.0166(9) 0.0215(9) 0.0139(8) -0.0069(7) -0.0004(6) -0.0024(7)
C23 0.0215(10) 0.0249(10) 0.0137(8) -0.0070(7) -0.0017(7) -0.0026(8)
C24 0.0207(10) 0.0285(11) 0.0148(9) -0.0089(8) -0.0027(7) -0.0027(8)
C24A 0.0165(9) 0.0244(10) 0.0186(9) -0.0102(8) -0.0007(7) -0.0036(7)
C25 0.0203(10) 0.0276(11) 0.0283(12) -0.0122(9) -0.0027(8) -0.0051(9)
C26 0.0202(11) 0.0252(11) 0.0371(14) -0.0093(10) -0.0023(9) -0.0065(9)
C27 0.0210(11) 0.0256(11) 0.0297(12) -0.0022(9) -0.0014(9) -0.0041(9)
C28 0.0190(10) 0.0227(10) 0.0190(9) -0.0046(8) -0.0001(7) -0.0033(8)
C28A 0.0149(8) 0.0215(9) 0.0151(8) -0.0065(7) -0.0007(6) -0.0019(7)
C51 0.0145(8) 0.0235(9) 0.0144(8) -0.0094(7) -0.0005(6) -0.0028(7)
C52 0.0138(8) 0.0235(9) 0.0152(8) -0.0090(7) 0.0000(6) -0.0038(7)
C53 0.0179(9) 0.0313(11) 0.0161(9) -0.0122(8) 0.0027(7) -0.0063(8)
C54 0.0186(10) 0.0340(12) 0.0223(10) -0.0181(9) 0.0012(8) -0.0039(9)
C54A 0.0158(9) 0.0254(10) 0.0255(11) -0.0146(9) -0.0028(8) 0.0006(8)
C55 0.0235(11) 0.0284(12) 0.0369(14) -0.0197(11) -0.0070(10) 0.0033(9)
C56 0.0344(15) 0.0208(11) 0.0414(16) -0.0108(11) -0.0116(12) 0.0012(10)
C57 0.0356(15) 0.0244(12) 0.0304(13) -0.0042(10) -0.0075(11) -0.0047(10)
C58 0.0302(12) 0.0236(11) 0.0208(10) -0.0062(8) -0.0044(9) -0.0035(9)
C58A 0.0174(9) 0.0206(9) 0.0205(9) -0.0093(8) -0.0033(7) -0.0017(7)
N221 0.0182(8) 0.0204(8) 0.0183(8) -0.0074(7) 0.0010(6) -0.0032(6)
C222 0.0185(10) 0.0270(11) 0.0230(10) -0.0093(9) 0.0033(8) -0.0046(8)
C223 0.0224(11) 0.0300(12) 0.0279(12) -0.0079(10) 0.0031(9) -0.0077(9)
O224 0.0284(10) 0.0258(9) 0.0294(10) -0.0039(7) 0.0045(7) -0.0074(7)
C225 0.0277(12) 0.0216(11) 0.0331(13) -0.0088(9) 0.0039(10) -0.0045(9)
C226 0.0204(10) 0.0231(10) 0.0255(11) -0.0071(9) 0.0008(8) -0.0017(8)
N521 0.0141(7) 0.0227(8) 0.0155(7) -0.0070(6) 0.0008(6) -0.0048(6)
C522 0.0147(9) 0.0253(10) 0.0223(10) -0.0066(8) 0.0006(7) -0.0055(8)
C523 0.0178(10) 0.0234(11) 0.0329(13) -0.0060(9) -0.0037(9) -0.0046(8)
O524 0.0192(8) 0.0238(8) 0.0341(10) 0.0000(7) -0.0030(7) -0.0052(7)
C525 0.0176(10) 0.0255(11) 0.0333(13) -0.0064(10) -0.0012(9) -0.0027(8)
C526 0.0145(9) 0.0276(11) 0.0232(10) -0.0057(8) -0.0022(7) -0.0047(8)
C20 0.0363(19) 0.0263(16) 0.0214(14) -0.0040(12) 0.0072(13) -0.0057(14)
Cl3 0.0301(6) 0.0940(12) 0.0568(9) -0.0125(8) 0.0151(6) -0.0115(7)
Cl4 0.0543(6) 0.0314(4) 0.0215(4) -0.0105(3) 0.0014(4) -0.0036(4)
O1W 0.035(4) 0.022(3) 0.034(4) -0.003(3) 0.033(4) -0.006(3)

loop_
_atom_type_symbol
_atom_type_description
_atom_type_scat_dispersion_real
_atom_type_scat_dispersion_imag
_atom_type_scat_source
C C 0.0033 0.0016 'International Tables Vol C Tables 4.2.6.8 and 6.1.1.4'
H H 0.0000 0.0000 'International Tables Vol C Tables 4.2.6.8 and 6.1.1.4'
N N 0.0061 0.0033 'International Tables Vol C Tables 4.2.6.8 and 6.1.1.4'
O O 0.0106 0.0060 'International Tables Vol C Tables 4.2.6.8 and 6.1.1.4'
Cl Cl 0.1484 0.1585 'International Tables Vol C Tables 4.2.6.8 and 6.1.1.4'
Ir Ir -1.4442 7.9887 'International Tables Vol C Tables 4.2.6.8 and 6.1.1.4'
D D 0.0000 0.0000 'International Tables Vol C Tables 4.2.6.8 and 6.1.1.4'

loop_
_geom_angle_atom_site_label_1
_geom_angle_atom_site_label_2
_geom_angle_atom_site_label_3
_geom_angle
C11 Ir1 C12 88.6(2)
C11 Ir1 C12' 92.2(6)
C11 Ir1 C1 178.62(11)
C12 Ir1 C1 92.1(2)
C12' Ir1 C1 87.2(6)
C11 Ir1 Cl1' 87.89(17)
C12' Ir1 Cl1' 174.1(5)
C1 Ir1 Cl1' 92.84(15)
C11 Ir1 Cl1 87.73(11)
C12 Ir1 Cl1 176.2(2)
C1 Ir1 Cl1 91.60(6)
O12 C12 Ir1 171.8(5)
O12' C12' Ir1 169.9(15)
O11 C11 Ir1 179.0(3)
N5 C1 N2 108.16(18)
N5 C1 Ir1 124.29(15)
N2 C1 Ir1 127.55(15)
C1 N2 C21 127.29(18)
C1 N2 C3 112.26(18)
C21 N2 C3 119.95(18)
N2 C3 C4 102.24(18)
N2 C3 H3A 111.3
C4 C3 H3A 111.3
N2 C3 H3B 111.3
C4 C3 H3B 111.3
H3A C3 H3B 109.2
N5 C4 C3 101.70(18)
N5 C4 H4A 111.4
C3 C4 H4A 111.4
N5 C4 H4B 111.4
C3 C4 H4B 111.4
H4A C4 H4B 109.3
C1 N5 C51 124.88(19)
C1 N5 C4 112.85(18)
C51 N5 C4 121.84(18)
C22 C21 N2 120.1(2)
C22 C21 C28A 121.13(19)
N2 C21 C28A 118.5(2)
C21 C22 C23 119.0(2)
C21 C22 N221 119.98(19)
C23 C22 N221 121.0(2)
C24 C23 C22 121.2(2)
C24 C23 H23 119.4
C22 C23 H23 119.4
C23 C24 C24A 120.9(2)
C23 C24 H24 119.5
C24A C24 H24 119.5
C24 C24A C25 121.5(2)
C24 C24A C28A 119.1(2)
C25 C24A C28A 119.3(2)
C26 C25 C24A 120.6(2)
C26 C25 H25 119.7
C24A C25 H25 119.7
C25 C26 C27 120.0(2)
C25 C26 H26 120.0
C27 C26 H26 120.0
C28 C27 C26 121.1(3)
C28 C27 H27 119.5
C26 C27 H27 119.5
C27 C28 C28A 120.4(2)
C27 C28 H28 119.8
C28A C28 H28 119.8
C28 C28A C24A 118.6(2)
C28 C28A C21 122.8(2)
C24A C28A C21 118.6(2)
C52 C51 C58A 121.4(2)
C52 C51 N5 120.4(2)
C58A C51 N5 118.1(2)
C51 C52 C53 118.7(2)
C51 C52 N521 120.02(19)
C53 C52 N521 121.3(2)
C54 C53 C52 121.2(2)
C54 C53 H53 119.4
C52 C53 H53 119.4
C53 C54 C54A 120.9(2)
C53 C54 H54 119.5
C54A C54 H54 119.5
C54 C54A C55 122.1(2)
C54 C54A C58A 119.0(2)
C55 C54A C58A 118.9(3)
C56 C55 C54A 120.6(3)
C56 C55 H55 119.7
C54A C55 H55 119.7
C55 C56 C57 120.3(3)
C55 C56 H56 119.8
C57 C56 H56 119.8
C58 C57 C56 120.7(3)
C58 C57 H57 119.6
C56 C57 H57 119.6
C57 C58 C58A 120.4(3)
C57 C58 H58 119.8
C58A C58 H58 119.8
C58 C58A C51 122.5(2)
C58 C58A C54A 119.0(2)
C51 C58A C54A 118.5(2)
C22 N221 C222 111.41(19)
C22 N221 C226 111.85(19)
C222 N221 C226 109.3(2)
N221 C222 C223 109.6(2)
N221 C222 H22A 109.7
C223 C222 H22A 109.7
N221 C222 H22B 109.7
C223 C222 H22B 109.7
H22A C222 H22B 108.2
O224 C223 C222 110.9(2)
O224 C223 H22C 109.5
C222 C223 H22C 109.5
O224 C223 H22D 109.5
C222 C223 H22D 109.5
H22C C223 H22D 108.0
C223 O224 C225 109.1(2)
O224 C225 C226 110.6(2)
O224 C225 H22E 109.5
C226 C225 H22E 109.5
O224 C225 H22F 109.5
C226 C225 H22F 109.5
H22E C225 H22F 108.1
N221 C226 C225 109.5(2)
N221 C226 H22G 109.8
C225 C226 H22G 109.8
N221 C226 H22H 109.8
C225 C226 H22H 109.8
H22G C226 H22H 108.2
C52 N521 C522 113.68(19)
C52 N521 C526 112.27(18)
C522 N521 C526 108.41(19)
N521 C522 C523 108.9(2)
N521 C522 H52A 109.9
C523 C522 H52A 109.9
N521 C522 H52B 109.9
C523 C522 H52B 109.9
H52A C522 H52B 108.3
O524 C523 C522 111.4(2)
O524 C523 H52C 109.3
C522 C523 H52C 109.3
O524 C523 H52D 109.3
C522 C523 H52D 109.3
H52C C523 H52D 108.0
C525 O524 C523 110.6(2)
O524 C525 C526 111.8(2)
O524 C525 H52E 109.3
C526 C525 H52E 109.3
O524 C525 H52F 109.3
C526 C525 H52F 109.3
H52E C525 H52F 107.9
N521 C526 C525 108.6(2)
N521 C526 H52G 110.0
C525 C526 H52G 110.0
N521 C526 H52H 110.0
C525 C526 H52H 110.0
H52G C526 H52H 108.4
Cl3 C20 Cl4 112.3(2)
Cl3 C20 H20A 109.2
Cl4 C20 H20A 109.2
Cl3 C20 H20B 109.2
Cl4 C20 H20B 109.2
H20A C20 H20B 107.9

loop_
_geom_bond_atom_site_label_1
_geom_bond_atom_site_label_2
_geom_bond_distance
Ir1 C11 1.897(3)
Ir1 C12 1.936(6)
Ir1 C12' 1.983(14)
Ir1 C1 2.077(2)
Ir1 Cl1' 2.214(5)
Ir1 Cl1 2.2874(11)
C12 O12 1.097(6)
C12' O12' 1.159(9)
C11 O11 1.134(4)
C1 N5 1.341(3)
C1 N2 1.342(3)
N2 C21 1.425(3)
N2 C3 1.476(3)
C3 C4 1.524(3)
C3 H3A 0.9900
C3 H3B 0.9900
C4 N5 1.474(3)
C4 H4A 0.9900
C4 H4B 0.9900
N5 C51 1.426(3)
C21 C22 1.380(3)
C21 C28A 1.427(3)
C22 C23 1.423(3)
C22 N221 1.432(3)
C23 C24 1.363(4)
C23 H23 0.9500
C24 C24A 1.414(3)
C24 H24 0.9500
C24A C25 1.420(4)
C24A C28A 1.425(3)
C25 C26 1.371(4)
C25 H25 0.9500
C26 C27 1.410(4)
C26 H26 0.9500
C27 C28 1.367(4)
C27 H27 0.9500
C28 C28A 1.424(3)
C28 H28 0.9500
C51 C52 1.383(3)
C51 C58A 1.426(3)
C52 C53 1.423(3)
C52 N521 1.431(3)
C53 C54 1.366(4)
C53 H53 0.9500
C54 C54A 1.416(4)
C54 H54 0.9500
C54A C55 1.419(4)
C54A C58A 1.429(3)
C55 C56 1.365(5)
C55 H55 0.9500
C56 C57 1.411(5)
C56 H56 0.9500
C57 C58 1.371(4)
C57 H57 0.9500
C58 C58A 1.414(4)
C58 H58 0.9500
N221 C222 1.476(3)
N221 C226 1.477(3)
C222 C223 1.515(4)
C222 H22A 0.9900
C222 H22B 0.9900
C223 O224 1.428(4)
C223 H22C 0.9900
C223 H22D 0.9900
O224 C225 1.429(4)
C225 C226 1.515(4)
C225 H22E 0.9900
C225 H22F 0.9900
C226 H22G 0.9900
C226 H22H 0.9900
N521 C522 1.469(3)
N521 C526 1.472(3)
C522 C523 1.515(4)
C522 H52A 0.9900
C522 H52B 0.9900
C523 O524 1.427(3)
C523 H52C 0.9900
C523 H52D 0.9900
O524 C525 1.424(3)
C525 C526 1.511(4)
C525 H52E 0.9900
C525 H52F 0.9900
C526 H52G 0.9900
C526 H52H 0.9900
C20 Cl3 1.720(5)
C20 Cl4 1.750(4)
C20 H20A 0.9900
C20 H20B 0.9900

loop_
_geom_hbond_atom_site_label_D
_geom_hbond_atom_site_label_H
_geom_hbond_atom_site_label_A
_geom_hbond_distance_DH
_geom_hbond_distance_HA
_geom_hbond_distance_DA
_geom_hbond_angle_DHA
_geom_hbond_site_symmetry_A
C3 H3A Cl4 0.99 2.95 3.789(3) 142.9 2_566
C53 H53 Cl1 0.95 2.72 3.502(2) 140.5 2_665
C53 H53 O12' 0.95 2.60 3.243(11) 124.9 2_665
C226 H22H Cl1' 0.99 2.67 3.470(5) 137.9 .
C522 H52B Cl1 0.99 2.72 3.466(3) 132.4 .
C525 H52F Cl4 0.99 2.97 3.849(3) 148.9 2_566
C20 H20A O524 0.99 2.27 3.172(4) 150.5 1_546
C20 H20B O224 0.99 2.61 3.572(5) 164.0 .

loop_
_geom_torsion_atom_site_label_1
_geom_torsion_atom_site_label_2
_geom_torsion_atom_site_label_3
_geom_torsion_atom_site_label_4
_geom_torsion
N5 C1 N2 C21 178.1(2)
Ir1 C1 N2 C21 -2.2(3)
N5 C1 N2 C3 6.3(3)
Ir1 C1 N2 C3 -174.03(18)
C1 N2 C3 C4 -14.5(3)
C21 N2 C3 C4 173.0(2)
N2 C3 C4 N5 15.8(3)
N2 C1 N5 C51 177.8(2)
Ir1 C1 N5 C51 -1.8(3)
N2 C1 N5 C4 5.4(3)
Ir1 C1 N5 C4 -174.28(18)
C3 C4 N5 C1 -13.9(3)
C3 C4 N5 C51 173.4(2)
C1 N2 C21 C22 -94.9(3)
C3 N2 C21 C22 76.3(3)
C1 N2 C21 C28A 90.9(3)
C3 N2 C21 C28A -97.9(3)
N2 C21 C22 C23 -176.0(2)
C28A C21 C22 C23 -1.9(3)
N2 C21 C22 N221 3.0(3)
C28A C21 C22 N221 177.1(2)
C21 C22 C23 C24 0.1(4)
N221 C22 C23 C24 -178.8(2)
C22 C23 C24 C24A 0.9(4)
C23 C24 C24A C25 179.8(2)
C23 C24 C24A C28A -0.1(4)
C24 C24A C25 C26 -179.2(2)
C28A C24A C25 C26 0.7(4)
C24A C25 C26 C27 0.1(4)
C25 C26 C27 C28 0.0(4)
C26 C27 C28 C28A -1.0(4)
C27 C28 C28A C24A 1.8(4)
C27 C28 C28A C21 -178.3(2)
C24 C24A C28A C28 178.3(2)
C25 C24A C28A C28 -1.6(3)
C24 C24A C28A C21 -1.6(3)
C25 C24A C28A C21 178.4(2)
C22 C21 C28A C28 -177.3(2)
N2 C21 C28A C28 -3.1(3)
C22 C21 C28A C24A 2.7(3)
N2 C21 C28A C24A 176.8(2)
C1 N5 C51 C52 -93.0(3)
C4 N5 C51 C52 78.8(3)
C1 N5 C51 C58A 90.4(3)
C4 N5 C51 C58A -97.8(3)
C58A C51 C52 C53 -3.7(3)
N5 C51 C52 C53 179.8(2)
C58A C51 C52 N521 175.5(2)
N5 C51 C52 N521 -1.1(3)
C51 C52 C53 C54 -1.3(3)
N521 C52 C53 C54 179.6(2)
C52 C53 C54 C54A 3.4(4)
C53 C54 C54A C55 177.5(2)
C53 C54 C54A C58A -0.6(4)
C54 C54A C55 C56 -175.1(3)
C58A C54A C55 C56 3.0(4)
C54A C55 C56 C57 -0.6(4)
C55 C56 C57 C58 -1.6(5)
C56 C57 C58 C58A 1.3(4)
C57 C58 C58A C51 -179.9(2)
C57 C58 C58A C54A 1.2(4)
C52 C51 C58A C58 -172.6(2)
N5 C51 C58A C58 4.0(3)
C52 C51 C58A C54A 6.3(3)
N5 C51 C58A C54A -177.1(2)
C54 C54A C58A C58 174.9(2)
C55 C54A C58A C58 -3.3(3)
C54 C54A C58A C51 -4.1(3)
C55 C54A C58A C51 177.7(2)
C21 C22 N221 C222 -115.5(2)
C23 C22 N221 C222 63.4(3)
C21 C22 N221 C226 121.8(2)
C23 C22 N221 C226 -59.2(3)
C22 N221 C222 C223 179.5(2)
C226 N221 C222 C223 -56.4(3)
N221 C222 C223 O224 59.0(3)
C222 C223 O224 C225 -61.0(3)
C223 O224 C225 C226 61.3(3)
C22 N221 C226 C225 -179.3(2)
C222 N221 C226 C225 56.9(3)
O224 C225 C226 N221 -59.8(3)
C51 C52 N521 C522 128.7(2)
C53 C52 N521 C522 -52.2(3)
C51 C52 N521 C526 -107.8(2)
C53 C52 N521 C526 71.3(3)
C52 N521 C522 C523 -174.1(2)
C526 N521 C522 C523 60.3(2)
N521 C522 C523 O524 -58.9(3)
C522 C523 O524 C525 56.7(3)
C523 O524 C525 C526 -57.1(3)
C52 N521 C526 C525 173.3(2)
C522 N521 C526 C525 -60.3(3)
O524 C525 C526 N521 59.2(3)
